data_2224024
loop_
_publ_author_name
'Yonemura, Toshiaki'

_publ_section_title
;
 Nitrosyltris(pyridine-2-thiolato-\k^2^<i>N</i>,<i>S</i>)molybdenum(II)
 dihydrate
;
_journal_coeditor_code SU2152
_journal_issue 11
_journal_name_full 'Acta Crystallographica Section E'
_journal_page_first m1463
_journal_page_last m1464
_journal_paper_doi 10.1107/S1600536809043712
_journal_volume 65
_journal_year 2009
_chemical_formula_iupac '[Mo (C5 H4 N S)3 (N O)], 2H2 O'
_chemical_formula_moiety 'C15 H12 Mo N4 O S3, 2(H2 O)'
_chemical_formula_sum 'C15 H16 Mo N4 O3 S3'
_chemical_formula_weight 492.44
_chemical_name_systematic
;
Nitrosyltris(pyridine-2-thiolato-\k^2^<i>N</i>,<i>S</i>)molybdenum(II)
dihydrate
;
_space_group_IT_number 62
_symmetry_cell_setting orthorhombic
_symmetry_space_group_name_Hall '-P 2ac 2n'
_symmetry_space_group_name_H-M 'P n m a'
_cell_angle_alpha 90.0000
_cell_angle_beta 90.0000
_cell_angle_gamma 90.0000
_cell_formula_units_Z 4
_cell_length_a 15.7519(16)
_cell_length_b 14.8889(14)
_cell_length_c 9.0535(12)
_cell_measurement_reflns_used 25
_cell_measurement_temperature 296.1
_cell_measurement_theta_max 17.4
_cell_measurement_theta_min 15.4
_cell_volume 2123.3(4)
_computing_cell_refinement 'WinAFC (Rigaku/MSC, 2000)'
_computing_data_collection 'WinAFC (Rigaku/MSC, 2000)'
_computing_data_reduction 'CrystalStructure (Rigaku/MSC, 2007)'
_computing_molecular_graphics 'ORTEP-3 for Windows (Farrugia, 1997)'
_computing_publication_material 'CrystalStructure (Rigaku/MSC, 2007)'
_computing_structure_refinement 'SHELXL97 (Sheldrick, 2008)'
_computing_structure_solution 'SHELXS97 (Sheldrick, 2008)'
_diffrn_ambient_temperature 296.1
_diffrn_measured_fraction_theta_full 1.000
_diffrn_measured_fraction_theta_max 1.000
_diffrn_measurement_device_type 'Rigaku AFC-7S'
_diffrn_measurement_method \w-2\q
_diffrn_radiation_type 'Mo K\a'
_diffrn_radiation_wavelength 0.71069
_diffrn_reflns_av_R_equivalents 0.023
_diffrn_reflns_limit_h_max 20
_diffrn_reflns_limit_h_min 0
_diffrn_reflns_limit_k_max 19
_diffrn_reflns_limit_k_min -10
_diffrn_reflns_limit_l_max 6
_diffrn_reflns_limit_l_min -11
_diffrn_reflns_number 3681
_diffrn_reflns_theta_full 27.49
_diffrn_reflns_theta_max 27.49
_diffrn_standards_decay_% -1.34
_diffrn_standards_interval_count 150
_diffrn_standards_number 3
_exptl_absorpt_coefficient_mu 0.932
_exptl_absorpt_correction_T_max 0.792
_exptl_absorpt_correction_T_min 0.727
_exptl_absorpt_correction_type psi-scan
_exptl_absorpt_process_details '(North <i>et al.</i>,  1968)'
_exptl_crystal_colour orange
_exptl_crystal_density_diffrn 1.540
_exptl_crystal_density_method 'not measured'
_exptl_crystal_description prismatic
_exptl_crystal_F_000 992.00
_exptl_crystal_size_max 0.45
_exptl_crystal_size_mid 0.40
_exptl_crystal_size_min 0.25
_refine_diff_density_max 1.14
_refine_diff_density_min -0.64
_refine_ls_extinction_coef 0.0029(5)
_refine_ls_extinction_method 'SHELXL97 (Sheldrick, 2008)'
_refine_ls_goodness_of_fit_ref 1.130
_refine_ls_hydrogen_treatment constr
_refine_ls_number_parameters 144
_refine_ls_number_reflns 2540
_refine_ls_number_restraints 0
_refine_ls_R_factor_gt 0.0394
_refine_ls_shift/su_max 0.0020
_refine_ls_structure_factor_coef Fsqd
_refine_ls_weighting_details 'w = 1/[\s^2^(Fo^2^)+(0.0621P)^2^+2.5132P] where P=(Fo^2^+2Fc^2^)/3'
_refine_ls_weighting_scheme calc
_refine_ls_wR_factor_ref 0.1260
_reflns_number_gt 2088
_reflns_number_total 2540
_reflns_threshold_expression F^2^>2\s(F^2^)
_cod_data_source_file su2152.cif
_cod_data_source_block I
_cod_database_code 2224024
_cod_database_fobs_code 2224024

loop_
_symmetry_equiv_pos_site_id
_symmetry_equiv_pos_as_xyz
1 x,y,z
2 1/2-x,-y,1/2+z
3 1/2+x,1/2-y,1/2-z
4 -x,1/2+y,-z
5 -x,-y,-z
6 1/2+x,y,1/2-z
7 1/2-x,1/2+y,1/2+z
8 x,1/2-y,z

loop_
_atom_site_aniso_label
_atom_site_aniso_U_11
_atom_site_aniso_U_22
_atom_site_aniso_U_33
_atom_site_aniso_U_12
_atom_site_aniso_U_13
_atom_site_aniso_U_23
Mo1 0.0365(2) 0.0382(2) 0.0330(2) 0.0000 0.0017(2) 0.0000
S1 0.0579(5) 0.0446(5) 0.0510(5) -0.0049(4) 0.0178(4) -0.0019(4)
S2 0.0495(7) 0.0588(8) 0.0464(7) 0.0000 0.0145(6) 0.0000
O1 0.066(2) 0.074(3) 0.060(2) 0.0000 -0.025(2) 0.0000
N1 0.045(2) 0.049(2) 0.034(2) 0.0000 -0.0012(18) 0.0000
N2 0.0440(16) 0.0440(17) 0.0401(15) 0.0014(13) 0.0003(12) -0.0030(13)
N3 0.044(2) 0.042(2) 0.041(2) 0.0000 -0.0001(19) 0.0000
C1 0.0457(19) 0.0416(18) 0.0387(17) 0.0002(15) -0.0037(15) -0.0016(14)
C2 0.063(2) 0.044(2) 0.049(2) -0.0051(19) -0.0008(19) 0.0026(17)
C3 0.085(3) 0.039(2) 0.064(2) 0.004(2) -0.011(2) -0.0020(19)
C4 0.072(3) 0.051(2) 0.073(3) 0.017(2) 0.007(2) -0.008(2)
C5 0.054(2) 0.056(2) 0.058(2) 0.0076(19) 0.0063(19) -0.004(2)
C6 0.057(3) 0.047(2) 0.039(2) 0.0000 0.005(2) 0.0000
C7 0.047(3) 0.068(3) 0.056(3) 0.0000 -0.003(2) 0.0000
C8 0.070(4) 0.099(6) 0.061(4) 0.0000 -0.023(3) 0.0000
C9 0.095(6) 0.103(6) 0.043(3) 0.0000 -0.019(3) 0.0000
C10 0.084(5) 0.079(4) 0.034(2) 0.0000 0.006(3) 0.0000
O21 0.213(18) 0.132(13) 0.43(3) 0.100(12) -0.21(2) -0.171(17)
O22 0.104(7) 0.164(11) 0.117(7) 0.009(7) -0.024(6) 0.001(8)

loop_
_atom_site_type_symbol
_atom_site_label
_atom_site_fract_x
_atom_site_fract_y
_atom_site_fract_z
_atom_site_U_iso_or_equiv
_atom_site_thermal_displace_type
_atom_site_calc_flag
_atom_site_refinement_flags
_atom_site_occupancy
Mo Mo1 0.17875(3) 0.25000 0.95698(4) 0.03590(10) Uani . . 1.000
S S1 0.07755(7) 0.15176(7) 1.10056(12) 0.0512(3) Uani . . 1.000
S S2 0.25067(10) 0.25000 0.71312(17) 0.0516(4) Uani . . 1.000
O O1 0.3191(3) 0.25000 1.1749(5) 0.0667(14) Uani . . 1.000
N N1 0.0907(3) 0.25000 0.7658(5) 0.0427(12) Uani . . 1.000
N N2 0.1905(2) 0.1024(2) 0.9222(3) 0.0427(9) Uani . . 1.000
N N3 0.2627(3) 0.25000 1.0881(5) 0.0423(12) Uani . . 1.000
C C1 0.1292(2) 0.0662(2) 1.0080(4) 0.0420(10) Uani . . 1.000
C C2 0.1159(3) -0.0257(2) 1.0145(4) 0.0520(12) Uani . . 1.000
C C3 0.1680(3) -0.0801(3) 0.9319(5) 0.0627(14) Uani . . 1.000
C C4 0.2315(3) -0.0437(3) 0.8467(5) 0.0653(16) Uani . . 1.000
C C5 0.2415(2) 0.0478(3) 0.8434(5) 0.0560(12) Uani . . 1.000
C C6 0.1452(4) 0.25000 0.6512(6) 0.0477(14) Uani . . 1.000
C C7 0.0065(4) 0.25000 0.7415(8) 0.0570(17) Uani . . 1.000
C C8 -0.0257(5) 0.25000 0.5987(9) 0.077(3) Uani . . 1.000
C C9 0.0308(6) 0.25000 0.4820(8) 0.080(3) Uani . . 1.000
C C10 0.1160(5) 0.25000 0.5066(7) 0.066(2) Uani . . 1.000
O O21 -0.0333(11) 0.4696(10) 0.609(2) 0.258(12) Uani . . 0.500
O O22 0.0678(7) 0.5119(9) 0.5891(12) 0.128(5) Uani . . 0.500
H H1 0.07300 -0.04980 1.07300 0.0630 Uiso calc R 1.000
H H2 0.16030 -0.14210 0.93360 0.0750 Uiso calc R 1.000
H H3 0.26730 -0.08070 0.79200 0.0780 Uiso calc R 1.000
H H4 0.28430 0.07260 0.78550 0.0670 Uiso calc R 1.000
H H5 -0.03070 0.25000 0.82130 0.0690 Uiso calc R 1.000
H H6 -0.08390 0.25000 0.58200 0.0920 Uiso calc R 1.000
H H7 0.01040 0.25000 0.38570 0.0960 Uiso calc R 1.000
H H8 0.15400 0.25000 0.42800 0.0790 Uiso calc R 1.000
H H9 -0.01120 0.48460 0.54280 0.3170 Uiso calc R 0.500
H H10 -0.05690 0.48240 0.65730 0.3170 Uiso calc R 0.500
H H11 0.02840 0.51090 0.60270 0.1900 Uiso calc R 0.500
H H12 0.08240 0.49480 0.49830 0.1900 Uiso calc R 0.500

loop_
_atom_type_symbol
_atom_type_description
_atom_type_scat_dispersion_real
_atom_type_scat_dispersion_imag
_atom_type_scat_source
Mo Mo -1.683 0.686
;
International Tables for Crystallography
(1992, Vol. C, Tables 4.2.6.8 and 6.1.1.4)
;
C C 0.003 0.002
;
International Tables for Crystallography
(1992, Vol. C, Tables 4.2.6.8 and 6.1.1.4)
;
H H 0.000 0.000
;
International Tables for Crystallography
(1992, Vol. C, Table 6.1.1.4)
;
N N 0.006 0.003
;
International Tables for Crystallography
(1992, Vol. C, Tables 4.2.6.8 and 6.1.1.4)
;
O O 0.011 0.006
;
International Tables for Crystallography
(1992, Vol. C, Tables 4.2.6.8 and 6.1.1.4)
;
S S 0.125 0.123
;
International Tables for Crystallography
(1992, Vol. C, Tables 4.2.6.8 and 6.1.1.4)
;

loop_
_geom_angle_atom_site_label_1
_geom_angle_atom_site_label_2
_geom_angle_atom_site_label_3
_geom_angle_site_symmetry_1
_geom_angle_site_symmetry_2
_geom_angle_site_symmetry_3
_geom_angle
_geom_angle_publ_flag
S1 Mo1 S2 . . . 138.29(3) yes
S1 Mo1 N1 . . . 90.40(10) yes
S1 Mo1 N2 . . . 63.49(8) no
S1 Mo1 N3 . . . 97.24(12) yes
S1 Mo1 S1 . . 8_555 70.83(4) no
S1 Mo1 N2 . . 8_555 134.18(8) no
S2 Mo1 N1 . . . 65.87(13) no
S2 Mo1 N2 . . . 80.58(7) yes
S2 Mo1 N3 . . . 104.75(15) no
S1 Mo1 S2 8_555 . . 138.29(3) yes
S2 Mo1 N2 . . 8_555 80.58(7) no
N1 Mo1 N2 . . . 86.66(8) yes
N1 Mo1 N3 . . . 170.62(19) yes
S1 Mo1 N1 8_555 . . 90.40(10) no
N1 Mo1 N2 . . 8_555 86.66(8) no
N2 Mo1 N3 . . . 91.87(8) yes
S1 Mo1 N2 8_555 . . 134.18(8) no
N2 Mo1 N2 . . 8_555 161.13(11) no
S1 Mo1 N3 8_555 . . 97.24(12) no
N2 Mo1 N3 8_555 . . 91.87(8) no
S1 Mo1 N2 8_555 . 8_555 63.49(8) no
Mo1 S1 C1 . . . 83.12(11) no
Mo1 S2 C6 . . . 81.48(19) no
H9 O21 H10 . . . 142.00 no
H11 O22 H12 . . . 115.00 no
Mo1 N1 C6 . . . 101.7(4) no
C6 N1 C7 . . . 120.2(5) no
Mo1 N1 C7 . . . 138.1(4) no
Mo1 N2 C5 . . . 136.0(3) no
C1 N2 C5 . . . 119.3(3) no
Mo1 N2 C1 . . . 104.6(2) no
Mo1 N3 O1 . . . 179.6(4) no
N2 C1 C2 . . . 121.8(3) no
S1 C1 N2 . . . 108.7(2) no
S1 C1 C2 . . . 129.5(3) no
C1 C2 C3 . . . 118.0(4) no
C2 C3 C4 . . . 120.5(4) no
C3 C4 C5 . . . 119.2(4) no
N2 C5 C4 . . . 121.3(4) no
N1 C6 C10 . . . 121.0(6) no
S2 C6 N1 . . . 111.0(4) no
S2 C6 C10 . . . 128.0(5) no
N1 C7 C8 . . . 120.8(6) no
C7 C8 C9 . . . 118.5(7) no
C8 C9 C10 . . . 120.7(7) no
C6 C10 C9 . . . 118.8(6) no
C1 C2 H1 . . . 121.00 no
C3 C2 H1 . . . 121.00 no
C2 C3 H2 . . . 120.00 no
C4 C3 H2 . . . 120.00 no
C5 C4 H3 . . . 120.00 no
C3 C4 H3 . . . 120.00 no
N2 C5 H4 . . . 119.00 no
C4 C5 H4 . . . 119.00 no
N1 C7 H5 . . . 120.00 no
C8 C7 H5 . . . 120.00 no
C7 C8 H6 . . . 121.00 no
C9 C8 H6 . . . 121.00 no
C8 C9 H7 . . . 120.00 no
C10 C9 H7 . . . 120.00 no
C9 C10 H8 . . . 121.00 no
C6 C10 H8 . . . 121.00 no

loop_
_geom_bond_atom_site_label_1
_geom_bond_atom_site_label_2
_geom_bond_site_symmetry_1
_geom_bond_site_symmetry_2
_geom_bond_distance
_geom_bond_publ_flag
Mo1 S1 . . 2.5240(12) y
Mo1 S2 . . 2.4815(16) y
Mo1 N1 . . 2.218(5) y
Mo1 N2 . . 2.228(3) y
Mo1 N3 . . 1.777(5) y
Mo1 S1 . 8_555 2.5240(12) no
Mo1 N2 . 8_555 2.228(3) no
S1 C1 . . 1.728(3) no
S2 C6 . . 1.753(6) no
O1 N3 . . 1.186(7) no
O21 O22 . . 1.72(2) no
O21 H10 . . 0.6000 no
O21 H9 . . 0.7300 no
O22 H12 . . 0.8900 no
O22 H11 . . 0.6300 no
N1 C6 . . 1.347(7) no
N1 C7 . . 1.344(8) no
N2 C1 . . 1.351(4) no
N2 C5 . . 1.347(5) no
C1 C2 . . 1.386(4) no
C2 C3 . . 1.374(6) no
C3 C4 . . 1.375(7) no
C4 C5 . . 1.372(6) no
C6 C10 . . 1.388(9) no
C7 C8 . . 1.389(11) no
C8 C9 . . 1.381(12) no
C9 C10 . . 1.360(12) no
C2 H1 . . 0.9300 no
C3 H2 . . 0.9300 no
C4 H3 . . 0.9300 no
C5 H4 . . 0.9300 no
C7 H5 . . 0.9300 no
C8 H6 . . 0.9300 no
C9 H7 . . 0.9300 no
C10 H8 . . 0.9300 no

loop_
_geom_hbond_atom_site_label_D
_geom_hbond_atom_site_label_H
_geom_hbond_atom_site_label_A
_geom_hbond_site_symmetry_A
_geom_hbond_distance_DH
_geom_hbond_distance_HA
_geom_hbond_distance_DA
_geom_hbond_angle_DHA
_geom_hbond_publ_flag
O21 H9 O22 . 0.73 1.37 1.72(2) 106 no
C5 H4 S2 . 0.93 2.77 3.237(5) 112 no

loop_
_geom_torsion_atom_site_label_1
_geom_torsion_atom_site_label_2
_geom_torsion_atom_site_label_3
_geom_torsion_atom_site_label_4
_geom_torsion_site_symmetry_1
_geom_torsion_site_symmetry_2
_geom_torsion_site_symmetry_3
_geom_torsion_site_symmetry_4
_geom_torsion
_geom_torsion_publ_flag
S2 Mo1 S1 C1 . . . . 32.54(14) no
N1 Mo1 S1 C1 . . . . 85.19(14) no
N2 Mo1 S1 C1 . . . . -0.87(14) no
N3 Mo1 S1 C1 . . . . -89.34(15) no
S1 Mo1 S1 C1 8_555 . . . 175.48(12) no
N2 Mo1 S1 C1 8_555 . . . 170.92(16) no
S1 Mo1 S2 C6 . . . . 60.58(6) no
N1 Mo1 S2 C6 . . . . 0.00 no
N2 Mo1 S2 C6 . . . . 90.55(8) no
N3 Mo1 S2 C6 . . . . -180.00 no
S1 Mo1 N1 C6 . . . . -144.58(2) no
S1 Mo1 N1 C7 . . . . 35.42(2) no
S2 Mo1 N1 C6 . . . . 0.00 no
S2 Mo1 N1 C7 . . . . 180.00 no
N2 Mo1 N1 C6 . . . . -81.17(8) no
N2 Mo1 N1 C7 . . . . 98.83(8) no
S1 Mo1 N2 C1 . . . . 1.14(19) no
S1 Mo1 N2 C5 . . . . -177.8(4) no
S2 Mo1 N2 C1 . . . . -157.1(2) no
S2 Mo1 N2 C5 . . . . 24.1(3) no
N1 Mo1 N2 C1 . . . . -91.0(2) no
N1 Mo1 N2 C5 . . . . 90.1(4) no
N3 Mo1 N2 C1 . . . . 98.3(3) no
N3 Mo1 N2 C5 . . . . -80.6(4) no
S1 Mo1 N2 C1 8_555 . . . -3.7(3) no
S1 Mo1 N2 C5 8_555 . . . 177.4(3) no
Mo1 S1 C1 N2 . . . . 1.4(2) no
Mo1 S1 C1 C2 . . . . -179.6(4) no
Mo1 S2 C6 N1 . . . . 0.00 no
Mo1 S2 C6 C10 . . . . 180.00 no
Mo1 N1 C6 S2 . . . . 0.00 no
Mo1 N1 C6 C10 . . . . 180.00 no
C7 N1 C6 S2 . . . . 180.00 no
C7 N1 C6 C10 . . . . 0.00 no
Mo1 N1 C7 C8 . . . . 180.00 no
C6 N1 C7 C8 . . . . 0.00 no
Mo1 N2 C1 S1 . . . . -1.6(3) no
Mo1 N2 C1 C2 . . . . 179.3(3) no
C5 N2 C1 S1 . . . . 177.5(3) no
C5 N2 C1 C2 . . . . -1.6(5) no
Mo1 N2 C5 C4 . . . . 179.9(3) no
C1 N2 C5 C4 . . . . 1.1(6) no
S1 C1 C2 C3 . . . . -178.1(3) no
N2 C1 C2 C3 . . . . 0.8(6) no
C1 C2 C3 C4 . . . . 0.4(6) no
C2 C3 C4 C5 . . . . -0.9(7) no
C3 C4 C5 N2 . . . . 0.2(7) no
S2 C6 C10 C9 . . . . 180.00 no
N1 C6 C10 C9 . . . . 0.00 no
N1 C7 C8 C9 . . . . 0.00 no
C7 C8 C9 C10 . . . . 0.00 no
C8 C9 C10 C6 . . . . 0.00 no
